data_4331311
loop_
_publ_author_name
'Sankarasekaran Shanmugaraju'
'Harshal Jadhav'
'Yogesh P. Patil'
'Partha Sarathi Mukherjee'

_publ_section_title
;
 Self-Assembly of an Octanuclear Platinum(II) Tetragonal Prism from a New
 PtII4 Organometallic Star-Shaped Acceptor and Its Nitroaromatic Sensing
 Study
;
_journal_name_full 'Inorganic Chemistry'
_journal_page_first 13072
_journal_page_last 13074
_journal_paper_doi 10.1021/ic301716y
_journal_volume 51
_journal_year 2012
_chemical_formula_moiety 'C72 H126 I4 P8 Pt4, C4 H10 O'
_chemical_formula_sum 'C76 H136 I4 O P8 Pt4'
_chemical_formula_weight 2601.57
_chemical_name_systematic
;
 ?
;
_space_group_IT_number 14
_symmetry_cell_setting monoclinic
_symmetry_Int_Tables_number 14
_symmetry_space_group_name_Hall '-P 2ybc'
_symmetry_space_group_name_H-M 'P 1 21/c 1'
_atom_sites_solution_hydrogens geom
_atom_sites_solution_primary direct
_atom_sites_solution_secondary difmap
_audit_creation_method SHELXL-97
_cell_angle_alpha 90.00
_cell_angle_beta 95.900(3)
_cell_angle_gamma 90.00
_cell_formula_units_Z 2
_cell_length_a 10.3167(5)
_cell_length_b 33.3727(15)
_cell_length_c 13.5137(6)
_cell_measurement_reflns_used 9902
_cell_measurement_temperature 100(2)
_cell_measurement_theta_max 29.35
_cell_measurement_theta_min 2.44
_cell_volume 4628.1(4)
_computing_cell_refinement 'bruker saint'
_computing_data_collection 'bruker kappa apex-II ccd'
_computing_data_reduction 'bruker saint'
_computing_molecular_graphics ORTEP-III
_computing_publication_material WinGXv1.80.05
_computing_structure_refinement 'SHELXL-97 (Sheldrick, 2008)'
_computing_structure_solution SHELXS-97
_diffrn_ambient_temperature 100(2)
_diffrn_detector_area_resol_mean 0.3
_diffrn_measured_fraction_theta_full 1.000
_diffrn_measured_fraction_theta_max 1.000
_diffrn_measurement_device_type 'bruker kappa apex-II ccd'
_diffrn_measurement_method '\f and \w scans'
_diffrn_radiation_monochromator graphite
_diffrn_radiation_source 'fine-focus sealed tube'
_diffrn_radiation_type MoK\a
_diffrn_radiation_wavelength 0.71073
_diffrn_reflns_av_R_equivalents 0.0649
_diffrn_reflns_av_sigmaI/netI 0.0516
_diffrn_reflns_limit_h_max 12
_diffrn_reflns_limit_h_min -12
_diffrn_reflns_limit_k_max 41
_diffrn_reflns_limit_k_min -41
_diffrn_reflns_limit_l_max 16
_diffrn_reflns_limit_l_min -16
_diffrn_reflns_number 71528
_diffrn_reflns_theta_full 26.00
_diffrn_reflns_theta_max 26.00
_diffrn_reflns_theta_min 1.22
_exptl_absorpt_coefficient_mu 7.536
_exptl_absorpt_correction_T_max 0.8639
_exptl_absorpt_correction_T_min 0.2035
_exptl_absorpt_correction_type multi-scan
_exptl_absorpt_process_details sadabs
_exptl_crystal_colour 'red brown'
_exptl_crystal_density_diffrn 1.867
_exptl_crystal_description 'plate like'
_exptl_crystal_F_000 2488
_exptl_crystal_size_max 0.31
_exptl_crystal_size_mid 0.05
_exptl_crystal_size_min 0.02
_refine_diff_density_max 1.948
_refine_diff_density_min -2.550
_refine_diff_density_rms 0.193
_refine_ls_extinction_method none
_refine_ls_goodness_of_fit_ref 1.109
_refine_ls_hydrogen_treatment constr
_refine_ls_matrix_type fullcycle
_refine_ls_number_parameters 421
_refine_ls_number_reflns 9088
_refine_ls_number_restraints 0
_refine_ls_restrained_S_all 1.109
_refine_ls_R_factor_all 0.0662
_refine_ls_R_factor_gt 0.0447
_refine_ls_shift/su_max 0.002
_refine_ls_shift/su_mean 0.001
_refine_ls_structure_factor_coef Fsqd
_refine_ls_weighting_details 'calc w=1/[\s^2^(Fo^2^)+(0.0000P)^2^+47.5243P] where P=(Fo^2^+2Fc^2^)/3'
_refine_ls_weighting_scheme calc
_refine_ls_wR_factor_gt 0.0696
_refine_ls_wR_factor_ref 0.0753
_reflns_number_gt 7066
_reflns_number_total 9088
_reflns_threshold_expression >2\s(I)
_cod_data_source_file ic301716y_si_002.cif
_cod_data_source_block 1
_cod_original_sg_symbol_H-M 'P 21/c'
_cod_database_code 4331311

loop_
_symmetry_equiv_pos_as_xyz
'x, y, z'
'-x, y+1/2, -z+1/2'
'-x, -y, -z'
'x, -y-1/2, z-1/2'

loop_
_atom_site_label
_atom_site_type_symbol
_atom_site_fract_x
_atom_site_fract_y
_atom_site_fract_z
_atom_site_U_iso_or_equiv
_atom_site_adp_type
_atom_site_occupancy
_atom_site_symmetry_multiplicity
_atom_site_calc_flag
_atom_site_refinement_flags
Pt1 Pt 0.51773(3) 0.138146(9) 0.12090(2) 0.01478(7) Uani 1 1 d .
Pt2 Pt 0.96501(3) -0.135709(9) 0.40696(2) 0.01565(7) Uani 1 1 d .
O1 O 0.5000 0.0000 0.5000 0.164(10) Uani 1 2 d S
I1 I 0.33808(5) 0.192419(16) 0.06480(4) 0.02829(13) Uani 1 1 d .
I2 I 1.03120(6) -0.197703(16) 0.52226(4) 0.02964(14) Uani 1 1 d .
P1 P 0.3641(2) 0.08768(6) 0.11123(15) 0.0211(5) Uani 1 1 d .
P2 P 0.6772(2) 0.18689(6) 0.12847(15) 0.0188(5) Uani 1 1 d .
P3 P 0.7863(2) -0.17094(6) 0.33740(15) 0.0184(5) Uani 1 1 d .
P4 P 1.1405(2) -0.09688(6) 0.46646(15) 0.0212(5) Uani 1 1 d .
C1 C 0.6490(7) 0.0966(2) 0.1463(5) 0.0166(17) Uani 1 1 d .
C2 C 0.7250(8) 0.0693(2) 0.1499(6) 0.0171(17) Uani 1 1 d .
C3 C 0.8109(7) 0.0359(2) 0.1387(6) 0.0162(17) Uani 1 1 d .
C4 C 0.8200(8) 0.0041(2) 0.2061(6) 0.0173(18) Uani 1 1 d .
H4 H 0.7719 0.0052 0.2606 0.021 Uiso 1 1 calc R
C5 C 0.8975(7) -0.0290(2) 0.1950(5) 0.0173(17) Uani 1 1 d .
C6 C 0.9045(7) -0.0618(2) 0.2652(6) 0.0184(18) Uani 1 1 d .
C7 C 0.9206(7) -0.0901(2) 0.3184(6) 0.0184(17) Uani 1 1 d .
C8 C 0.9644(7) 0.0009(2) 0.0429(5) 0.0136(16) Uani 1 1 d .
C9 C 0.8844(7) 0.0346(2) 0.0555(5) 0.0130(16) Uani 1 1 d .
C10 C 0.8797(7) 0.0663(2) -0.0148(5) 0.0155(17) Uani 1 1 d .
H10 H 0.8291 0.0888 -0.0058 0.019 Uiso 1 1 calc R
C11 C 0.9483(7) 0.0642(2) -0.0951(5) 0.0136(12) Uani 1 1 d .
H11 H 0.9421 0.0852 -0.1406 0.016 Uiso 1 1 calc R
C12 C 1.0287(7) 0.0313(2) -0.1120(5) 0.0136(12) Uani 1 1 d .
C13 C 0.3310(10) 0.0698(3) -0.0156(6) 0.040(3) Uani 1 1 d .
H13A H 0.2729 0.0470 -0.0157 0.048 Uiso 1 1 calc R
H13B H 0.2855 0.0907 -0.0551 0.048 Uiso 1 1 calc R
C14 C 0.4491(11) 0.0577(3) -0.0651(7) 0.048(3) Uani 1 1 d .
H14A H 0.5030 0.0808 -0.0722 0.071 Uiso 1 1 calc R
H14B H 0.4221 0.0467 -0.1295 0.071 Uiso 1 1 calc R
H14C H 0.4976 0.0380 -0.0251 0.071 Uiso 1 1 calc R
C15 C 0.4102(8) 0.0433(2) 0.1858(6) 0.0237(19) Uani 1 1 d .
H15A H 0.4870 0.0317 0.1613 0.028 Uiso 1 1 calc R
H15B H 0.4348 0.0519 0.2537 0.028 Uiso 1 1 calc R
C16 C 0.3075(9) 0.0104(3) 0.1877(7) 0.033(2) Uani 1 1 d .
H16A H 0.2357 0.0201 0.2207 0.049 Uiso 1 1 calc R
H16B H 0.3453 -0.0125 0.2229 0.049 Uiso 1 1 calc R
H16C H 0.2771 0.0028 0.1208 0.049 Uiso 1 1 calc R
C17 C 0.2041(9) 0.1007(3) 0.1462(8) 0.044(3) Uani 1 1 d .
H17A H 0.1653 0.1209 0.1009 0.053 Uiso 1 1 calc R
H17B H 0.1486 0.0771 0.1401 0.053 Uiso 1 1 calc R
C18 C 0.2110(11) 0.1165(3) 0.2527(9) 0.058(3) Uani 1 1 d .
H18A H 0.2502 0.0966 0.2977 0.086 Uiso 1 1 calc R
H18B H 0.1246 0.1223 0.2692 0.086 Uiso 1 1 calc R
H18C H 0.2625 0.1405 0.2582 0.086 Uiso 1 1 calc R
C19 C 0.8386(7) 0.1712(2) 0.1811(6) 0.0216(19) Uani 1 1 d .
H19A H 0.8339 0.1638 0.2500 0.026 Uiso 1 1 calc R
H19B H 0.8627 0.1474 0.1460 0.026 Uiso 1 1 calc R
C20 C 0.9468(8) 0.2024(2) 0.1771(7) 0.029(2) Uani 1 1 d .
H20A H 0.9586 0.2081 0.1090 0.044 Uiso 1 1 calc R
H20B H 1.0266 0.1921 0.2104 0.044 Uiso 1 1 calc R
H20C H 0.9231 0.2265 0.2095 0.044 Uiso 1 1 calc R
C21 C 0.6999(9) 0.2086(3) 0.0077(6) 0.028(2) Uani 1 1 d .
H21A H 0.6161 0.2174 -0.0240 0.033 Uiso 1 1 calc R
H21B H 0.7557 0.2319 0.0176 0.033 Uiso 1 1 calc R
C22 C 0.7604(9) 0.1792(3) -0.0619(6) 0.036(2) Uani 1 1 d .
H22A H 0.8486 0.1735 -0.0360 0.054 Uiso 1 1 calc R
H22B H 0.7596 0.1909 -0.1268 0.054 Uiso 1 1 calc R
H22C H 0.7109 0.1548 -0.0664 0.054 Uiso 1 1 calc R
C23 C 0.6387(9) 0.2304(2) 0.2016(6) 0.031(2) Uani 1 1 d .
H23A H 0.7143 0.2478 0.2103 0.037 Uiso 1 1 calc R
H23B H 0.5683 0.2453 0.1653 0.037 Uiso 1 1 calc R
C24 C 0.5992(10) 0.2190(3) 0.3030(7) 0.041(3) Uani 1 1 d .
H24A H 0.5262 0.2011 0.2948 0.061 Uiso 1 1 calc R
H24B H 0.5754 0.2427 0.3371 0.061 Uiso 1 1 calc R
H24C H 0.6709 0.2061 0.3411 0.061 Uiso 1 1 calc R
C25 C 0.8336(9) -0.2136(2) 0.2673(6) 0.029(2) Uani 1 1 d .
H25A H 0.8754 -0.2332 0.3131 0.035 Uiso 1 1 calc R
H25B H 0.7559 -0.2259 0.2339 0.035 Uiso 1 1 calc R
C26 C 0.9255(9) -0.2031(3) 0.1905(6) 0.040(3) Uani 1 1 d .
H26A H 0.8835 -0.1846 0.1432 0.060 Uiso 1 1 calc R
H26B H 0.9481 -0.2270 0.1567 0.060 Uiso 1 1 calc R
H26C H 1.0030 -0.1911 0.2230 0.060 Uiso 1 1 calc R
C27 C 0.6763(8) -0.1428(2) 0.2501(6) 0.0250(19) Uani 1 1 d .
H27A H 0.6480 -0.1192 0.2839 0.030 Uiso 1 1 calc R
H27B H 0.7247 -0.1336 0.1965 0.030 Uiso 1 1 calc R
C28 C 0.5552(8) -0.1651(3) 0.2044(7) 0.034(2) Uani 1 1 d .
H28A H 0.5812 -0.1874 0.1661 0.052 Uiso 1 1 calc R
H28B H 0.5019 -0.1473 0.1619 0.052 Uiso 1 1 calc R
H28C H 0.5065 -0.1747 0.2564 0.052 Uiso 1 1 calc R
C29 C 0.6830(8) -0.1912(3) 0.4271(6) 0.031(2) Uani 1 1 d .
H29A H 0.6105 -0.2054 0.3915 0.037 Uiso 1 1 calc R
H29B H 0.7330 -0.2104 0.4693 0.037 Uiso 1 1 calc R
C30 C 0.6303(10) -0.1594(3) 0.4919(8) 0.047(3) Uani 1 1 d .
H30A H 0.7013 -0.1467 0.5314 0.070 Uiso 1 1 calc R
H30B H 0.5730 -0.1716 0.5348 0.070 Uiso 1 1 calc R
H30C H 0.5832 -0.1398 0.4506 0.070 Uiso 1 1 calc R
C31 C 1.2639(8) -0.1195(3) 0.5558(6) 0.030(2) Uani 1 1 d .
H31A H 1.2222 -0.1276 0.6138 0.036 Uiso 1 1 calc R
H31B H 1.2956 -0.1436 0.5263 0.036 Uiso 1 1 calc R
C32 C 1.3805(9) -0.0934(3) 0.5905(7) 0.039(2) Uani 1 1 d .
H32A H 1.4260 -0.0864 0.5345 0.059 Uiso 1 1 calc R
H32B H 1.4380 -0.1079 0.6381 0.059 Uiso 1 1 calc R
H32C H 1.3511 -0.0695 0.6208 0.059 Uiso 1 1 calc R
C33 C 1.2316(8) -0.0774(2) 0.3684(6) 0.0226(19) Uani 1 1 d .
H33A H 1.1744 -0.0609 0.3241 0.027 Uiso 1 1 calc R
H33B H 1.3018 -0.0606 0.3981 0.027 Uiso 1 1 calc R
C34 C 1.2888(9) -0.1102(3) 0.3082(7) 0.039(2) Uani 1 1 d .
H34A H 1.3473 -0.1264 0.3513 0.059 Uiso 1 1 calc R
H34B H 1.3354 -0.0983 0.2578 0.059 Uiso 1 1 calc R
H34C H 1.2197 -0.1267 0.2775 0.059 Uiso 1 1 calc R
C35 C 1.0885(9) -0.0518(3) 0.5264(6) 0.031(2) Uani 1 1 d .
H35A H 1.1646 -0.0367 0.5528 0.037 Uiso 1 1 calc R
H35B H 1.0385 -0.0352 0.4774 0.037 Uiso 1 1 calc R
C36 C 1.0063(10) -0.0612(3) 0.6099(7) 0.050(3) Uani 1 1 d .
H36A H 0.9317 -0.0767 0.5844 0.075 Uiso 1 1 calc R
H36B H 0.9779 -0.0367 0.6378 0.075 Uiso 1 1 calc R
H36C H 1.0571 -0.0763 0.6606 0.075 Uiso 1 1 calc R
C37 C 0.4043(19) 0.0224(6) 0.5266(14) 0.115(6) Uiso 1 1 d .
C38 C 0.305(2) 0.0435(6) 0.5208(16) 0.048(5) Uiso 0.50 1 d P
C38A C 0.395(3) 0.0417(9) 0.606(2) 0.081(8) Uiso 0.50 1 d P

loop_
_atom_site_aniso_label
_atom_site_aniso_U_11
_atom_site_aniso_U_22
_atom_site_aniso_U_33
_atom_site_aniso_U_23
_atom_site_aniso_U_13
_atom_site_aniso_U_12
Pt1 0.01534(15) 0.01138(15) 0.01694(15) 0.00039(13) -0.00165(12) 0.00056(13)
Pt2 0.01755(16) 0.01330(15) 0.01530(15) 0.00327(13) -0.00222(12) -0.00033(13)
O1 0.24(2) 0.054(9) 0.23(2) 0.023(11) 0.21(2) 0.012(11)
I1 0.0234(3) 0.0200(3) 0.0400(3) 0.0039(3) -0.0035(2) 0.0068(2)
I2 0.0371(3) 0.0197(3) 0.0291(3) 0.0099(2) -0.0113(3) -0.0013(3)
P1 0.0184(11) 0.0213(11) 0.0220(11) 0.0044(9) -0.0060(9) -0.0047(9)
P2 0.0199(11) 0.0138(11) 0.0214(11) 0.0025(9) -0.0037(9) -0.0026(9)
P3 0.0202(11) 0.0144(10) 0.0201(11) 0.0000(8) -0.0005(9) 0.0006(9)
P4 0.0213(12) 0.0230(11) 0.0182(11) 0.0032(9) -0.0028(9) -0.0042(9)
C1 0.018(4) 0.017(4) 0.014(4) 0.000(3) -0.002(3) -0.009(4)
C2 0.015(4) 0.016(4) 0.019(4) 0.000(4) -0.007(3) -0.001(4)
C3 0.016(4) 0.012(4) 0.019(4) -0.002(3) -0.004(3) 0.003(3)
C4 0.021(4) 0.012(4) 0.018(4) 0.000(3) -0.005(3) -0.004(3)
C5 0.020(4) 0.012(4) 0.019(4) 0.000(3) -0.006(3) -0.004(3)
C6 0.014(4) 0.019(5) 0.022(4) 0.000(4) -0.002(3) 0.005(4)
C7 0.016(4) 0.018(4) 0.020(4) -0.007(3) -0.005(3) 0.000(3)
C8 0.007(4) 0.011(4) 0.022(4) 0.001(3) -0.006(3) -0.001(3)
C9 0.009(4) 0.012(4) 0.016(4) 0.002(3) -0.008(3) -0.003(3)
C10 0.013(4) 0.010(4) 0.022(4) -0.001(3) -0.003(3) 0.001(3)
C11 0.014(3) 0.007(2) 0.018(3) 0.000(2) -0.003(2) -0.005(2)
C12 0.014(3) 0.007(2) 0.018(3) 0.000(2) -0.003(2) -0.005(2)
C13 0.051(7) 0.037(6) 0.028(5) 0.007(4) -0.012(5) -0.022(5)
C14 0.080(9) 0.031(6) 0.031(6) -0.004(5) 0.000(6) -0.007(6)
C15 0.021(5) 0.023(5) 0.026(5) 0.002(4) -0.004(4) -0.002(4)
C16 0.032(5) 0.023(5) 0.041(6) 0.013(4) -0.002(4) -0.014(4)
C17 0.017(5) 0.040(6) 0.076(8) 0.022(6) 0.004(5) 0.001(4)
C18 0.054(8) 0.051(7) 0.075(9) 0.024(6) 0.041(7) 0.020(6)
C19 0.020(4) 0.018(4) 0.025(5) 0.007(4) -0.007(4) -0.004(4)
C20 0.021(5) 0.024(5) 0.040(5) 0.007(4) -0.004(4) -0.003(4)
C21 0.029(5) 0.029(5) 0.026(5) 0.007(4) 0.003(4) -0.004(4)
C22 0.027(5) 0.054(6) 0.027(5) 0.013(5) -0.001(4) -0.008(5)
C23 0.033(5) 0.012(5) 0.043(6) -0.005(4) -0.015(4) 0.000(4)
C24 0.050(7) 0.035(6) 0.035(6) -0.015(5) -0.008(5) 0.009(5)
C25 0.029(5) 0.021(5) 0.034(5) -0.007(4) -0.010(4) 0.003(4)
C26 0.051(7) 0.046(6) 0.022(5) -0.013(4) 0.001(4) 0.022(5)
C27 0.031(5) 0.022(5) 0.020(4) 0.002(4) -0.007(3) 0.004(4)
C28 0.028(5) 0.034(6) 0.039(5) -0.005(4) -0.005(4) 0.002(4)
C29 0.027(5) 0.029(5) 0.035(5) 0.009(4) -0.002(4) -0.012(4)
C30 0.046(7) 0.049(7) 0.050(7) 0.008(5) 0.026(5) 0.001(5)
C31 0.023(5) 0.044(6) 0.021(5) 0.015(4) -0.006(4) -0.010(4)
C32 0.030(5) 0.058(7) 0.028(5) 0.001(5) -0.008(4) -0.003(5)
C33 0.016(4) 0.031(5) 0.021(4) 0.004(4) 0.002(3) -0.005(4)
C34 0.029(6) 0.058(7) 0.032(5) 0.004(5) 0.010(4) 0.012(5)
C35 0.033(5) 0.032(5) 0.027(5) -0.011(4) 0.000(4) -0.013(4)
C36 0.057(7) 0.055(7) 0.039(6) -0.021(5) 0.017(5) -0.023(6)

loop_
_atom_type_symbol
_atom_type_description
_atom_type_scat_dispersion_real
_atom_type_scat_dispersion_imag
_atom_type_scat_source
C C 0.0033 0.0016 'International Tables Vol C Tables 4.2.6.8 and 6.1.1.4'
H H 0.0000 0.0000 'International Tables Vol C Tables 4.2.6.8 and 6.1.1.4'
O O 0.0106 0.0060 'International Tables Vol C Tables 4.2.6.8 and 6.1.1.4'
P P 0.1023 0.0942 'International Tables Vol C Tables 4.2.6.8 and 6.1.1.4'
I I -0.4742 1.8119 'International Tables Vol C Tables 4.2.6.8 and 6.1.1.4'
Pt Pt -1.7033 8.3905 'International Tables Vol C Tables 4.2.6.8 and 6.1.1.4'

loop_
_geom_angle_atom_site_label_1
_geom_angle_atom_site_label_2
_geom_angle_atom_site_label_3
_geom_angle
_geom_angle_site_symmetry_1
_geom_angle_site_symmetry_3
C1 Pt1 P1 87.2(2) . .
C1 Pt1 P2 90.8(2) . .
P1 Pt1 P2 177.76(8) . .
C1 Pt1 I1 173.5(2) . .
P1 Pt1 I1 91.53(5) . .
P2 Pt1 I1 90.31(5) . .
C7 Pt2 P3 91.2(2) . .
C7 Pt2 P4 84.4(2) . .
P3 Pt2 P4 175.47(7) . .
C7 Pt2 I2 178.0(2) . .
P3 Pt2 I2 89.34(5) . .
P4 Pt2 I2 95.08(5) . .
C37 O1 C37 180(2) 3_656 .
C13 P1 C17 103.7(5) . .
C13 P1 C15 105.5(4) . .
C17 P1 C15 104.0(4) . .
C13 P1 Pt1 110.8(3) . .
C17 P1 Pt1 116.7(3) . .
C15 P1 Pt1 115.0(3) . .
C19 P2 C21 105.5(4) . .
C19 P2 C23 105.0(4) . .
C21 P2 C23 103.0(4) . .
C19 P2 Pt1 115.7(3) . .
C21 P2 Pt1 113.4(3) . .
C23 P2 Pt1 113.1(3) . .
C25 P3 C27 104.6(4) . .
C25 P3 C29 105.3(4) . .
C27 P3 C29 104.8(4) . .
C25 P3 Pt2 111.6(3) . .
C27 P3 Pt2 115.0(3) . .
C29 P3 Pt2 114.6(3) . .
C35 P4 C33 103.2(4) . .
C35 P4 C31 105.4(4) . .
C33 P4 C31 104.6(4) . .
C35 P4 Pt2 111.3(3) . .
C33 P4 Pt2 113.1(3) . .
C31 P4 Pt2 117.9(3) . .
C2 C1 Pt1 171.6(7) . .
C1 C2 C3 171.6(8) . .
C4 C3 C9 119.2(7) . .
C4 C3 C2 121.4(7) . .
C9 C3 C2 119.4(7) . .
C5 C4 C3 122.6(8) . .
C4 C5 C12 119.4(7) . 3_755
C4 C5 C6 121.6(7) . .
C12 C5 C6 118.9(7) 3_755 .
C7 C6 C5 173.5(9) . .
C6 C7 Pt2 174.5(7) . .
C9 C8 C12 120.9(7) . 3_755
C9 C8 C8 118.7(8) . 3_755
C12 C8 C8 120.4(8) 3_755 3_755
C8 C9 C10 119.5(7) . .
C8 C9 C3 118.9(6) . .
C10 C9 C3 121.5(7) . .
C11 C10 C9 120.8(7) . .
C10 C11 C12 122.3(7) . .
C11 C12 C8 118.3(7) . 3_755
C11 C12 C5 122.7(7) . 3_755
C8 C12 C5 119.0(7) 3_755 3_755
C14 C13 P1 115.2(7) . .
C16 C15 P1 116.8(6) . .
C18 C17 P1 111.9(7) . .
C20 C19 P2 115.6(5) . .
C22 C21 P2 113.2(6) . .
C24 C23 P2 112.5(6) . .
C26 C25 P3 113.5(6) . .
C28 C27 P3 116.2(6) . .
C30 C29 P3 113.2(6) . .
C32 C31 P4 116.3(6) . .
C34 C33 P4 113.0(6) . .
C36 C35 P4 112.1(6) . .
C38 C37 C38A 68.3(19) . .
C38 C37 O1 161(2) . .
C38A C37 O1 130(2) . .
C37 C38 C38A 56.9(16) . .
C37 C38A C38 54.8(16) . .

loop_
_geom_bond_atom_site_label_1
_geom_bond_atom_site_label_2
_geom_bond_distance
_geom_bond_site_symmetry_2
Pt1 C1 1.944(8) .
Pt1 P1 2.307(2) .
Pt1 P2 2.308(2) .
Pt1 I1 2.6461(5) .
Pt2 C7 1.960(8) .
Pt2 P3 2.304(2) .
Pt2 P4 2.303(2) .
Pt2 I2 2.6374(5) .
O1 C37 1.32(2) 3_656
O1 C37 1.32(2) .
P1 C13 1.814(9) .
P1 C17 1.816(9) .
P1 C15 1.828(8) .
P2 C19 1.819(8) .
P2 C21 1.822(8) .
P2 C23 1.823(8) .
P3 C25 1.805(8) .
P3 C27 1.813(8) .
P3 C29 1.824(8) .
P4 C35 1.816(9) .
P4 C33 1.821(8) .
P4 C31 1.826(8) .
C1 C2 1.201(10) .
C2 C3 1.439(11) .
C3 C4 1.397(10) .
C3 C9 1.421(10) .
C4 C5 1.381(11) .
C5 C12 1.421(10) 3_755
C5 C6 1.445(11) .
C6 C7 1.189(10) .
C8 C9 1.417(10) .
C8 C12 1.418(10) 3_755
C8 C8 1.437(15) 3_755
C9 C10 1.419(10) .
C10 C11 1.357(10) .
C11 C12 1.410(10) .
C12 C8 1.418(10) 3_755
C12 C5 1.421(10) 3_755
C13 C14 1.504(14) .
C15 C16 1.528(11) .
C17 C18 1.528(15) .
C19 C20 1.531(11) .
C21 C22 1.535(12) .
C23 C24 1.518(12) .
C25 C26 1.517(12) .
C27 C28 1.530(11) .
C29 C30 1.512(12) .
C31 C32 1.519(12) .
C33 C34 1.519(12) .
C35 C36 1.512(12) .
C37 C38 1.24(3) .
C37 C38A 1.27(3) .
C38 C38A 1.41(3) .

loop_
_geom_torsion_atom_site_label_1
_geom_torsion_atom_site_label_2
_geom_torsion_atom_site_label_3
_geom_torsion_atom_site_label_4
_geom_torsion
_geom_torsion_site_symmetry_1
_geom_torsion_site_symmetry_4
C1 Pt1 P1 C13 -90.6(4) . .
I1 Pt1 P1 C13 83.0(4) . .
C1 Pt1 P1 C17 151.1(4) . .
I1 Pt1 P1 C17 -35.3(4) . .
C1 Pt1 P1 C15 29.0(4) . .
I1 Pt1 P1 C15 -157.4(3) . .
C1 Pt1 P2 C19 -14.1(4) . .
I1 Pt1 P2 C19 172.3(3) . .
C1 Pt1 P2 C21 108.0(4) . .
I1 Pt1 P2 C21 -65.6(3) . .
C1 Pt1 P2 C23 -135.3(4) . .
I1 Pt1 P2 C23 51.1(3) . .
C7 Pt2 P3 C25 111.7(4) . .
I2 Pt2 P3 C25 -66.4(3) . .
C7 Pt2 P3 C27 -7.3(4) . .
I2 Pt2 P3 C27 174.7(3) . .
C7 Pt2 P3 C29 -128.8(4) . .
I2 Pt2 P3 C29 53.1(3) . .
C7 Pt2 P4 C35 64.7(4) . .
I2 Pt2 P4 C35 -117.2(3) . .
C7 Pt2 P4 C33 -50.9(4) . .
I2 Pt2 P4 C33 127.1(3) . .
C7 Pt2 P4 C31 -173.3(4) . .
I2 Pt2 P4 C31 4.7(4) . .
C9 C3 C4 C5 -0.3(11) . .
C2 C3 C4 C5 177.3(7) . .
C3 C4 C5 C12 -0.2(11) . 3_755
C3 C4 C5 C6 -179.4(7) . .
C12 C8 C9 C10 179.9(7) 3_755 .
C8 C8 C9 C10 -2.0(12) 3_755 .
C12 C8 C9 C3 0.1(10) 3_755 .
C8 C8 C9 C3 178.2(8) 3_755 .
C4 C3 C9 C8 0.4(10) . .
C2 C3 C9 C8 -177.3(7) . .
C4 C3 C9 C10 -179.4(7) . .
C2 C3 C9 C10 2.9(11) . .
C8 C9 C10 C11 1.7(11) . .
C3 C9 C10 C11 -178.5(7) . .
C9 C10 C11 C12 -1.2(11) . .
C10 C11 C12 C8 1.0(11) . 3_755
C10 C11 C12 C5 -179.0(7) . 3_755
C17 P1 C13 C14 178.6(7) . .
C15 P1 C13 C14 -72.5(8) . .
Pt1 P1 C13 C14 52.6(8) . .
C13 P1 C15 C16 -61.9(8) . .
C17 P1 C15 C16 46.9(8) . .
Pt1 P1 C15 C16 175.6(6) . .
C13 P1 C17 C18 179.8(7) . .
C15 P1 C17 C18 69.6(8) . .
Pt1 P1 C17 C18 -58.1(8) . .
C21 P2 C19 C20 48.3(7) . .
C23 P2 C19 C20 -60.1(7) . .
Pt1 P2 C19 C20 174.5(5) . .
C19 P2 C21 C22 58.5(7) . .
C23 P2 C21 C22 168.3(6) . .
Pt1 P2 C21 C22 -69.2(7) . .
C19 P2 C23 C24 -76.8(7) . .
C21 P2 C23 C24 173.0(6) . .
Pt1 P2 C23 C24 50.3(7) . .
C27 P3 C25 C26 72.1(7) . .
C29 P3 C25 C26 -177.7(6) . .
Pt2 P3 C25 C26 -52.8(7) . .
C25 P3 C27 C28 58.5(7) . .
C29 P3 C27 C28 -52.1(7) . .
Pt2 P3 C27 C28 -178.8(5) . .
C25 P3 C29 C30 -178.5(7) . .
C27 P3 C29 C30 -68.5(8) . .
Pt2 P3 C29 C30 58.4(7) . .
C35 P4 C31 C32 -57.2(8) . .
C33 P4 C31 C32 51.2(8) . .
Pt2 P4 C31 C32 177.9(6) . .
C35 P4 C33 C34 178.7(6) . .
C31 P4 C33 C34 68.6(7) . .
Pt2 P4 C33 C34 -60.9(6) . .
C33 P4 C35 C36 178.4(7) . .
C31 P4 C35 C36 -72.2(7) . .
Pt2 P4 C35 C36 56.7(7) . .
O1 C37 C38 C38A -164(6) . .
O1 C37 C38A C38 173(3) . .
